data_7045787
loop_
_publ_author_name
'Tarai, Arup'
'Baruah, Jubaraj B.'

_publ_section_title
;
 Four-coordinated see-saw
 N-(aryl)-2-(propan-2-ylidene)hydrazinecarbothioamide complexes of
 nickel(ii), copper(ii) and zinc(ii) and their propensity for catalytic
 cyclisation.
;
_journal_issue 14
_journal_name_full 'Dalton transactions (Cambridge, England : 2003)'
_journal_page_first 4921
_journal_page_last 4930
_journal_paper_doi 10.1039/C8DT00453F
_journal_volume 47
_journal_year 2018
_chemical_formula_moiety 'C22 H28 N6 Ni O2 S2, 2(C3 H7 N O)'
_chemical_formula_sum 'C28 H42 N8 Ni O4 S2'
_chemical_formula_weight 677.52
_space_group_crystal_system monoclinic
_space_group_IT_number 14
_space_group_name_Hall '-P 2yn'
_space_group_name_H-M_alt 'P 1 21/n 1'
_symmetry_space_group_name_Hall '-P 2yn'
_symmetry_space_group_name_H-M 'P 1 21/n 1'
_atom_sites_solution_hydrogens mixed
_audit_creation_method SHELXL-2014/7
_audit_update_record
;
2018-01-27 deposited with the CCDC.
2018-03-07 downloaded from the CCDC.
;
_cell_angle_alpha 90
_cell_angle_beta 110.042(10)
_cell_angle_gamma 90
_cell_formula_units_Z 4
_cell_length_a 14.313(2)
_cell_length_b 15.265(2)
_cell_length_c 16.704(3)
_cell_measurement_reflns_used 3625
_cell_measurement_temperature 296(2)
_cell_measurement_theta_max 19.90
_cell_measurement_theta_min 2.67
_cell_volume 3428.6(9)
_computing_structure_refinement 'SHELXL-2014/7 (Sheldrick, 2014)'
_diffrn_ambient_temperature 296(2)
_diffrn_measured_fraction_theta_full 0.984
_diffrn_measured_fraction_theta_max 0.984
_diffrn_measurement_device_type 'CCD area detector'
_diffrn_measurement_method 'phi and omega scans'
_diffrn_radiation_type MoK\a
_diffrn_radiation_wavelength 0.71073
_diffrn_reflns_av_R_equivalents 0.0579
_diffrn_reflns_av_unetI/netI 0.0670
_diffrn_reflns_Laue_measured_fraction_full 0.984
_diffrn_reflns_Laue_measured_fraction_max 0.984
_diffrn_reflns_limit_h_max 17
_diffrn_reflns_limit_h_min -17
_diffrn_reflns_limit_k_max 18
_diffrn_reflns_limit_k_min -18
_diffrn_reflns_limit_l_max 19
_diffrn_reflns_limit_l_min -19
_diffrn_reflns_number 27431
_diffrn_reflns_point_group_measured_fraction_full 0.984
_diffrn_reflns_point_group_measured_fraction_max 0.984
_diffrn_reflns_theta_full 25.050
_diffrn_reflns_theta_max 25.050
_diffrn_reflns_theta_min 1.622
_exptl_absorpt_coefficient_mu 0.731
_exptl_absorpt_correction_T_max 0.923
_exptl_absorpt_correction_T_min 0.832
_exptl_absorpt_correction_type multi-scan
_exptl_absorpt_process_details multi-scan
_exptl_crystal_colour Blue
_exptl_crystal_density_diffrn 1.313
_exptl_crystal_description Block
_exptl_crystal_F_000 1432
_exptl_crystal_size_max 0.33
_exptl_crystal_size_mid 0.21
_exptl_crystal_size_min 0.11
_refine_diff_density_max 0.199
_refine_diff_density_min -0.243
_refine_diff_density_rms 0.047
_refine_ls_extinction_method none
_refine_ls_goodness_of_fit_ref 1.004
_refine_ls_hydrogen_treatment mixed
_refine_ls_matrix_type full
_refine_ls_number_parameters 406
_refine_ls_number_reflns 5970
_refine_ls_number_restraints 0
_refine_ls_restrained_S_all 1.004
_refine_ls_R_factor_all 0.1047
_refine_ls_R_factor_gt 0.0489
_refine_ls_shift/su_max 0.001
_refine_ls_shift/su_mean 0.000
_refine_ls_structure_factor_coef Fsqd
_refine_ls_weighting_details 'w=1/[\s^2^(Fo^2^)+(0.0500P)^2^] where P=(Fo^2^+2Fc^2^)/3'
_refine_ls_weighting_scheme calc
_refine_ls_wR_factor_gt 0.1041
_refine_ls_wR_factor_ref 0.1226
_reflns_Friedel_coverage 0.000
_reflns_number_gt 3326
_reflns_number_total 5970
_reflns_threshold_expression 'I > 2\s(I)'
_cod_data_source_file c8dt00453f2.cif
_cod_data_source_block 11
_cod_depositor_comments 'Adding full bibliography for 7045785--7045793.cif.'
_cod_original_cell_volume 3428.7(9)
_cod_database_code 7045787
_shelx_shelxl_version_number 2014/7
_shelx_space_group_comment
;
The symmetry employed for this shelxl refinement is uniquely defined
by the following loop, which should always be used as a source of
symmetry information in preference to the above space-group names.
They are only intended as comments.
;

loop_
_space_group_symop_operation_xyz
'x, y, z'
'-x+1/2, y+1/2, -z+1/2'
'-x, -y, -z'
'x-1/2, -y-1/2, z-1/2'

loop_
_atom_site_label
_atom_site_type_symbol
_atom_site_fract_x
_atom_site_fract_y
_atom_site_fract_z
_atom_site_U_iso_or_equiv
_atom_site_adp_type
_atom_site_occupancy
_atom_site_site_symmetry_order
_atom_site_calc_flag
_atom_site_refinement_flags_posn
_atom_site_refinement_flags_adp
Ni1 Ni 0.22557(3) 0.72586(3) 0.24449(3) 0.05531(18) Uani 1 1 d . .
S1 S 0.33516(7) 0.62573(5) 0.29438(6) 0.0629(3) Uani 1 1 d . .
S2 S 0.10980(7) 0.63221(6) 0.18822(7) 0.0687(3) Uani 1 1 d . .
C7 C 0.0172(3) 0.7111(2) 0.1476(2) 0.0541(9) Uani 1 1 d . .
C14 C 0.4330(3) 0.6997(2) 0.3362(2) 0.0539(9) Uani 1 1 d . .
C4 C -0.1666(3) 0.7274(2) 0.0793(2) 0.0578(9) Uani 1 1 d . .
N6 N 0.5256(2) 0.6656(2) 0.3556(2) 0.0637(9) Uani 1 1 d . .
C13 C 0.2989(3) 0.8683(2) 0.3640(2) 0.0583(10) Uani 1 1 d . .
C15 C 0.6181(3) 0.7038(2) 0.4026(2) 0.0564(10) Uani 1 1 d . .
C8 C 0.1636(3) 0.8753(2) 0.1324(2) 0.0538(9) Uani 1 1 d . .
C17 C 0.7953(3) 0.6973(2) 0.4424(2) 0.0676(11) Uani 1 1 d . .
H17 H 0.8516 0.6704 0.4380 0.081 Uiso 1 1 calc R U
C20 C 0.6292(3) 0.7740(2) 0.4579(2) 0.0716(11) Uani 1 1 d . .
H20 H 0.5733 0.8003 0.4637 0.086 Uiso 1 1 calc R U
C3 C -0.2549(3) 0.6956(2) 0.0852(2) 0.0673(10) Uani 1 1 d . .
H3 H -0.2539 0.6467 0.1188 0.081 Uiso 1 1 calc R U
C5 C -0.1710(3) 0.7995(3) 0.0284(2) 0.0741(11) Uani 1 1 d . .
H5 H -0.1130 0.8214 0.0228 0.089 Uiso 1 1 calc R U
C1 C -0.3463(3) 0.8089(3) -0.0060(2) 0.0643(10) Uani 1 1 d . .
C12 C 0.3780(3) 0.9205(2) 0.4269(2) 0.0774(12) Uani 1 1 d . .
H12A H 0.4177 0.8828 0.4717 0.116 Uiso 1 1 calc R U
H12B H 0.3481 0.9652 0.4506 0.116 Uiso 1 1 calc R U
H12C H 0.4194 0.9473 0.3992 0.116 Uiso 1 1 calc R U
C16 C 0.7030(3) 0.6667(2) 0.3957(2) 0.0643(10) Uani 1 1 d . .
H16 H 0.6973 0.6200 0.3586 0.077 Uiso 1 1 calc R U
C18 C 0.8053(3) 0.7680(2) 0.4963(2) 0.0600(10) Uani 1 1 d . .
C19 C 0.7226(3) 0.8051(2) 0.5043(2) 0.0691(11) Uani 1 1 d . .
H19 H 0.7290 0.8519 0.5414 0.083 Uiso 1 1 calc R U
C6 C -0.2607(3) 0.8395(2) -0.0140(2) 0.0720(11) Uani 1 1 d . .
H6 H -0.2627 0.8878 -0.0485 0.086 Uiso 1 1 calc R U
C9 C 0.0883(3) 0.9306(2) 0.0685(2) 0.0704(11) Uani 1 1 d . .
H9A H 0.0542 0.8960 0.0191 0.106 Uiso 1 1 calc R U
H9B H 0.1211 0.9788 0.0523 0.106 Uiso 1 1 calc R U
H9C H 0.0413 0.9525 0.0929 0.106 Uiso 1 1 calc R U
C10 C 0.2696(3) 0.8983(2) 0.1499(2) 0.0684(11) Uani 1 1 d . .
H10A H 0.2845 0.9526 0.1808 0.103 Uiso 1 1 calc R U
H10B H 0.2816 0.9045 0.0971 0.103 Uiso 1 1 calc R U
H10C H 0.3114 0.8528 0.1833 0.103 Uiso 1 1 calc R U
C2 C -0.3429(3) 0.7355(3) 0.0422(2) 0.0721(11) Uani 1 1 d . .
H2 H -0.4017 0.7126 0.0456 0.087 Uiso 1 1 calc R U
C11 C 0.1947(3) 0.8940(2) 0.3499(2) 0.0780(12) Uani 1 1 d . .
H11A H 0.1506 0.8498 0.3167 0.117 Uiso 1 1 calc R U
H11B H 0.1807 0.9488 0.3201 0.117 Uiso 1 1 calc R U
H11C H 0.1853 0.8999 0.4039 0.117 Uiso 1 1 calc R U
N5 N 0.4206(2) 0.78195(17) 0.34849(17) 0.0581(8) Uani 1 1 d . .
N3 N 0.1389(2) 0.80859(16) 0.16767(17) 0.0512(7) Uani 1 1 d . .
N4 N 0.3182(2) 0.80209(17) 0.32429(17) 0.0543(7) Uani 1 1 d . .
N2 N 0.0359(2) 0.79347(18) 0.13970(17) 0.0581(8) Uani 1 1 d . .
N1 N -0.0777(3) 0.6823(2) 0.1230(2) 0.0655(10) Uani 1 1 d . .
O2 O 0.9012(2) 0.79509(17) 0.53947(17) 0.0781(8) Uani 1 1 d . .
O1 O -0.4389(2) 0.84528(19) -0.04392(18) 0.0892(8) Uani 1 1 d . .
C22 C 0.9205(4) 0.8044(3) 0.3114(3) 0.1228(18) Uani 1 1 d . .
H22A H 0.8562 0.7845 0.3098 0.184 Uiso 1 1 calc R U
H22B H 0.9702 0.7843 0.3629 0.184 Uiso 1 1 calc R U
H22C H 0.9343 0.7816 0.2631 0.184 Uiso 1 1 calc R U
C23 C 0.9035(4) 0.9441(3) 0.3786(3) 0.1285(19) Uani 1 1 d . .
H23A H 0.9575 0.9329 0.4306 0.193 Uiso 1 1 calc R U
H23B H 0.8426 0.9233 0.3838 0.193 Uiso 1 1 calc R U
H23C H 0.8986 1.0059 0.3674 0.193 Uiso 1 1 calc R U
C24 C 0.9361(3) 0.9427(3) 0.2468(2) 0.0681(11) Uani 1 1 d . .
H24 H 0.9476 0.9101 0.2041 0.082 Uiso 1 1 calc R U
N7 N 0.9215(2) 0.8990(2) 0.3091(2) 0.0742(9) Uani 1 1 d . .
O3 O 0.9358(2) 1.02134(18) 0.24013(18) 0.0914(9) Uani 1 1 d . .
C25 C -0.4467(3) 0.9170(3) -0.0995(3) 0.1244(18) Uani 1 1 d . .
H25A H -0.4120 0.9665 -0.0675 0.187 Uiso 1 1 calc R U
H25B H -0.5155 0.9317 -0.1271 0.187 Uiso 1 1 calc R U
H25C H -0.4179 0.9015 -0.1417 0.187 Uiso 1 1 calc R U
C26 C 0.9145(3) 0.8626(3) 0.6002(3) 0.1003(15) Uani 1 1 d . .
H26A H 0.8825 0.9150 0.5722 0.151 Uiso 1 1 calc R U
H26B H 0.9842 0.8735 0.6279 0.151 Uiso 1 1 calc R U
H26C H 0.8857 0.8452 0.6419 0.151 Uiso 1 1 calc R U
N8 N 0.3955(3) 0.0912(2) 0.7719(2) 0.0775(9) Uani 1 1 d . .
C30 C 0.3299(3) 0.0630(3) 0.8146(3) 0.1183(17) Uani 1 1 d . .
H30A H 0.2988 0.0089 0.7901 0.177 Uiso 1 1 calc R U
H30B H 0.2797 0.1067 0.8086 0.177 Uiso 1 1 calc R U
H30C H 0.3669 0.0543 0.8740 0.177 Uiso 1 1 calc R U
C31 C 0.4473(3) 0.1725(3) 0.8013(3) 0.1159(17) Uani 1 1 d . .
H31A H 0.4929 0.1834 0.7716 0.174 Uiso 1 1 calc R U
H31B H 0.4834 0.1687 0.8614 0.174 Uiso 1 1 calc R U
H31C H 0.4001 0.2196 0.7905 0.174 Uiso 1 1 calc R U
O4 O 0.3682(3) -0.0221(2) 0.6826(2) 0.1348(14) Uani 1 1 d . .
C29 C 0.4092(3) 0.0460(3) 0.7105(3) 0.0931(14) Uani 1 1 d . .
H29 H 0.4540 0.0681 0.6864 0.112 Uiso 1 1 calc R U
H1A H -0.084(3) 0.637(2) 0.139(2) 0.061(13) Uiso 1 1 d . .
H6A H 0.531(2) 0.6221(19) 0.335(2) 0.054(12) Uiso 1 1 d . .

loop_
_atom_site_aniso_label
_atom_site_aniso_U_11
_atom_site_aniso_U_22
_atom_site_aniso_U_33
_atom_site_aniso_U_23
_atom_site_aniso_U_13
_atom_site_aniso_U_12
Ni1 0.0591(3) 0.0491(3) 0.0603(3) 0.0067(2) 0.0239(3) 0.0078(2)
S1 0.0636(7) 0.0478(5) 0.0783(7) 0.0070(5) 0.0256(6) 0.0081(5)
S2 0.0702(7) 0.0488(5) 0.0862(8) 0.0055(5) 0.0255(6) 0.0044(5)
C7 0.053(3) 0.061(2) 0.051(2) -0.0012(17) 0.020(2) -0.0054(19)
C14 0.053(3) 0.058(2) 0.052(2) 0.0097(17) 0.021(2) 0.0138(18)
C4 0.055(3) 0.064(2) 0.052(2) 0.001(2) 0.016(2) -0.001(2)
N6 0.064(3) 0.054(2) 0.073(2) -0.0093(18) 0.024(2) 0.0105(19)
C13 0.070(3) 0.054(2) 0.055(2) 0.0108(19) 0.026(2) 0.012(2)
C15 0.055(3) 0.057(2) 0.059(3) 0.0023(18) 0.022(2) 0.0060(19)
C8 0.061(3) 0.049(2) 0.050(2) -0.0015(17) 0.017(2) 0.0031(18)
C17 0.057(3) 0.074(3) 0.076(3) -0.004(2) 0.028(2) 0.010(2)
C20 0.067(3) 0.074(3) 0.077(3) -0.014(2) 0.030(3) 0.013(2)
C3 0.070(3) 0.062(2) 0.071(3) -0.002(2) 0.026(3) -0.015(2)
C5 0.065(3) 0.090(3) 0.068(3) 0.015(2) 0.023(2) -0.006(2)
C1 0.061(3) 0.073(3) 0.059(3) -0.005(2) 0.021(2) -0.004(2)
C12 0.092(3) 0.061(2) 0.077(3) -0.004(2) 0.027(3) 0.008(2)
C16 0.066(3) 0.060(2) 0.073(3) -0.004(2) 0.031(2) 0.013(2)
C18 0.053(3) 0.071(3) 0.053(2) 0.005(2) 0.014(2) 0.002(2)
C19 0.069(3) 0.076(3) 0.064(3) -0.010(2) 0.024(2) 0.007(2)
C6 0.065(3) 0.081(3) 0.072(3) 0.020(2) 0.027(3) -0.001(2)
C9 0.083(3) 0.055(2) 0.065(3) 0.012(2) 0.015(2) 0.004(2)
C10 0.071(3) 0.068(2) 0.070(3) 0.007(2) 0.030(2) -0.005(2)
C2 0.056(3) 0.084(3) 0.076(3) 0.004(2) 0.022(2) -0.006(2)
C11 0.080(3) 0.085(3) 0.075(3) 0.004(2) 0.034(2) 0.029(2)
N5 0.059(2) 0.0507(19) 0.065(2) 0.0032(14) 0.0211(17) 0.0103(15)
N3 0.055(2) 0.0431(15) 0.0547(19) 0.0025(14) 0.0184(16) 0.0018(14)
N4 0.055(2) 0.0516(17) 0.057(2) 0.0053(14) 0.0201(17) 0.0147(15)
N2 0.051(2) 0.0583(19) 0.062(2) 0.0014(14) 0.0155(17) -0.0050(15)
N1 0.069(3) 0.054(2) 0.072(2) 0.0085(19) 0.023(2) -0.0055(19)
O2 0.066(2) 0.091(2) 0.074(2) -0.0117(15) 0.0198(16) -0.0028(15)
O1 0.0621(19) 0.103(2) 0.098(2) 0.0207(18) 0.0219(18) 0.0091(17)
C22 0.184(6) 0.078(3) 0.114(4) 0.029(3) 0.061(4) 0.015(3)
C23 0.195(6) 0.115(4) 0.093(4) -0.004(3) 0.072(4) -0.022(4)
C24 0.059(3) 0.085(3) 0.062(3) 0.013(2) 0.023(2) 0.001(2)
N7 0.088(3) 0.072(2) 0.069(2) 0.0089(19) 0.035(2) -0.0010(18)
O3 0.102(2) 0.0701(18) 0.103(2) 0.0207(17) 0.0374(19) -0.0119(16)
C25 0.084(4) 0.137(4) 0.148(5) 0.056(4) 0.034(3) 0.031(3)
C26 0.089(3) 0.122(4) 0.086(3) -0.033(3) 0.025(3) -0.022(3)
N8 0.075(3) 0.074(2) 0.088(3) -0.006(2) 0.034(2) -0.0035(19)
C30 0.085(4) 0.121(4) 0.166(5) -0.007(4) 0.064(4) -0.010(3)
C31 0.137(4) 0.100(4) 0.120(4) -0.030(3) 0.057(4) -0.037(3)
O4 0.114(3) 0.093(2) 0.193(4) -0.065(2) 0.048(3) -0.001(2)
C29 0.087(4) 0.098(4) 0.096(4) -0.007(3) 0.034(3) 0.019(3)

loop_
_atom_type_symbol
_atom_type_description
_atom_type_scat_dispersion_real
_atom_type_scat_dispersion_imag
_atom_type_scat_source
C C 0.0033 0.0016 'International Tables Vol C Tables 4.2.6.8 and 6.1.1.4'
H H 0.0000 0.0000 'International Tables Vol C Tables 4.2.6.8 and 6.1.1.4'
N N 0.0061 0.0033 'International Tables Vol C Tables 4.2.6.8 and 6.1.1.4'
O O 0.0106 0.0060 'International Tables Vol C Tables 4.2.6.8 and 6.1.1.4'
S S 0.1246 0.1234 'International Tables Vol C Tables 4.2.6.8 and 6.1.1.4'
Ni Ni 0.3393 1.1124 'International Tables Vol C Tables 4.2.6.8 and 6.1.1.4'

loop_
_geom_angle_atom_site_label_1
_geom_angle_atom_site_label_2
_geom_angle_atom_site_label_3
_geom_angle
N4 Ni1 N3 101.53(11)
N4 Ni1 S1 85.57(9)
N3 Ni1 S1 161.36(8)
N4 Ni1 S2 162.72(8)
N3 Ni1 S2 85.44(9)
S1 Ni1 S2 92.73(4)
C14 S1 Ni1 94.25(12)
C7 S2 Ni1 94.57(13)
N2 C7 N1 120.2(3)
N2 C7 S2 123.5(3)
N1 C7 S2 116.3(3)
N5 C14 N6 120.7(3)
N5 C14 S1 123.8(3)
N6 C14 S1 115.6(3)
C5 C4 C3 118.2(4)
C5 C4 N1 123.5(4)
C3 C4 N1 118.3(4)
C14 N6 C15 128.9(3)
N4 C13 C11 120.5(4)
N4 C13 C12 122.6(3)
C11 C13 C12 116.9(3)
C16 C15 C20 117.9(4)
C16 C15 N6 118.0(3)
C20 C15 N6 124.0(3)
N3 C8 C10 121.3(3)
N3 C8 C9 122.2(3)
C10 C8 C9 116.5(3)
C16 C17 C18 120.2(3)
C19 C20 C15 120.5(4)
C2 C3 C4 120.4(4)
C6 C5 C4 120.6(4)
C6 C1 C2 119.1(4)
C6 C1 O1 125.0(4)
C2 C1 O1 115.8(4)
C17 C16 C15 121.3(4)
C19 C18 O2 124.7(4)
C19 C18 C17 119.3(4)
O2 C18 C17 116.0(3)
C18 C19 C20 120.7(4)
C1 C6 C5 120.6(4)
C3 C2 C1 121.0(4)
C14 N5 N4 110.5(3)
C8 N3 N2 113.5(3)
C8 N3 Ni1 127.7(3)
N2 N3 Ni1 118.6(2)
C13 N4 N5 114.0(3)
C13 N4 Ni1 127.9(3)
N5 N4 Ni1 118.0(2)
C7 N2 N3 110.7(3)
C7 N1 C4 129.3(3)
C18 O2 C26 117.3(3)
C1 O1 C25 117.5(3)
O3 C24 N7 125.7(4)
C24 N7 C22 122.4(4)
C24 N7 C23 121.1(3)
C22 N7 C23 116.6(3)
C29 N8 C30 122.4(4)
C29 N8 C31 121.6(4)
C30 N8 C31 116.0(4)
O4 C29 N8 125.1(5)

loop_
_geom_bond_atom_site_label_1
_geom_bond_atom_site_label_2
_geom_bond_distance
Ni1 N4 1.918(3)
Ni1 N3 1.921(3)
Ni1 S1 2.1436(10)
Ni1 S2 2.1461(11)
S1 C14 1.748(4)
S2 C7 1.747(3)
C7 N2 1.301(4)
C7 N1 1.352(4)
C14 N5 1.294(4)
C14 N6 1.355(4)
C4 C5 1.379(4)
C4 C3 1.389(4)
C4 N1 1.410(5)
N6 C15 1.413(4)
C13 N4 1.289(4)
C13 C11 1.481(5)
C13 C12 1.485(5)
C15 C16 1.380(4)
C15 C20 1.389(4)
C8 N3 1.285(4)
C8 C10 1.487(4)
C8 C9 1.491(4)
C17 C16 1.366(4)
C17 C18 1.381(5)
C20 C19 1.378(5)
C3 C2 1.362(5)
C5 C6 1.379(5)
C1 C6 1.360(5)
C1 C2 1.371(5)
C1 O1 1.375(4)
C18 C19 1.360(5)
C18 O2 1.377(4)
N5 N4 1.414(3)
N3 N2 1.405(3)
O2 C26 1.413(4)
O1 C25 1.415(4)
C22 N7 1.445(4)
C23 N7 1.445(5)
C24 O3 1.206(4)
C24 N7 1.310(4)
N8 C29 1.305(5)
N8 C30 1.428(4)
N8 C31 1.443(4)
O4 C29 1.206(5)
